data_4114344
loop_
_publ_author_name
'Jonathan L. Sessler'
'Deqiang An'
'Won-Seob Cho'
'Vincent Lynch'

_publ_section_title
;
 Calix[2]bipyrrole[2]furan and Calix[2]bipyrrole[2]thiophene: New Pyrrolic
 Receptors Exhibiting a Preference for Carboxylate Anions
;
_journal_name_full 'Journal of the American Chemical Society'
_journal_page_first 13646
_journal_page_last 13647
_journal_paper_doi 10.1021/ja038264j
_journal_volume 125
_journal_year 2003
_chemical_formula_sum 'C36 H40 N4 O2'
_chemical_formula_weight 560.72
_chemical_name_systematic
; 
 ? 
;
_space_group_IT_number 14
_symmetry_cell_setting monoclinic
_symmetry_space_group_name_Hall '-P 2ybc'
_symmetry_space_group_name_H-M 'P 1 21/c 1'
_atom_sites_solution_hydrogens geom
_atom_sites_solution_primary direct
_atom_sites_solution_secondary difmap
_audit_creation_method SHELXL-97
_cell_angle_alpha 90.00
_cell_angle_beta 107.2090(10)
_cell_angle_gamma 90.00
_cell_formula_units_Z 2
_cell_length_a 10.60460(10)
_cell_length_b 18.4424(4)
_cell_length_c 7.9205(2)
_cell_measurement_temperature 153(2)
_cell_volume 1479.70(5)
_computing_cell_refinement 'Collect software, Nonius B.V. 1998'
_computing_data_collection 'Collect software, Nonius B.V. 1998'
_computing_data_reduction
;
DENZO and Scalepack (Otwinoski and Minor, 1997)
;
_computing_molecular_graphics 'XP SHELXTL/PC, Siemens Analytical'
_computing_structure_refinement 'XL SHELXTL/PC, Siemens Analytical'
_computing_structure_solution
;

SIR97 - Altomare A., Burla M.C., Camalli M., Cascarano G.L., Giacovazzo C., 
Guagliardi A., Moliterni A.G.G., Polidori G.,Spagna R.
;
_diffrn_ambient_temperature 153(2)
_diffrn_measured_fraction_theta_full 0.997
_diffrn_measured_fraction_theta_max 0.997
_diffrn_measurement_device_type 'Nonius Kappa CCD'
_diffrn_measurement_method \w-scans
_diffrn_radiation_monochromator graphite
_diffrn_radiation_source 'fine-focus sealed tube'
_diffrn_radiation_type MoK\a
_diffrn_radiation_wavelength 0.71073
_diffrn_reflns_av_R_equivalents 0.0540
_diffrn_reflns_av_sigmaI/netI 0.0872
_diffrn_reflns_limit_h_max 13
_diffrn_reflns_limit_h_min -13
_diffrn_reflns_limit_k_max 23
_diffrn_reflns_limit_k_min -22
_diffrn_reflns_limit_l_max 10
_diffrn_reflns_limit_l_min -10
_diffrn_reflns_number 6179
_diffrn_reflns_theta_full 27.50
_diffrn_reflns_theta_max 27.50
_diffrn_reflns_theta_min 2.91
_exptl_absorpt_coefficient_mu 0.079
_exptl_absorpt_correction_type none
_exptl_crystal_colour grey
_exptl_crystal_density_diffrn 1.258
_exptl_crystal_description lathes
_exptl_crystal_F_000 600
_exptl_crystal_size_max 0.20
_exptl_crystal_size_mid 0.17
_exptl_crystal_size_min 0.17
_refine_diff_density_max 0.249
_refine_diff_density_min -0.229
_refine_diff_density_rms 0.051
_refine_ls_extinction_coef 0.0079(19)
_refine_ls_extinction_expression Fc^*^=kFc[1+0.001xFc^2^\l^3^/sin(2\q)]^-1/4^
_refine_ls_extinction_method SHELXL
_refine_ls_goodness_of_fit_ref 1.198
_refine_ls_hydrogen_treatment mixed
_refine_ls_matrix_type full
_refine_ls_number_parameters 271
_refine_ls_number_reflns 3392
_refine_ls_number_restraints 0
_refine_ls_restrained_S_all 1.198
_refine_ls_R_factor_all 0.1372
_refine_ls_R_factor_gt 0.0946
_refine_ls_shift/su_max 0.001
_refine_ls_shift/su_mean 0.000
_refine_ls_structure_factor_coef Fsqd
_refine_ls_weighting_details 'calc w=1/[\s^2^(Fo^2^)+(0.0190P)^2^+1.5031P] where P=(Fo^2^+2Fc^2^)/3'
_refine_ls_weighting_scheme calc
_refine_ls_wR_factor_gt 0.1249
_refine_ls_wR_factor_ref 0.1356
_reflns_number_gt 2554
_reflns_number_total 3392
_reflns_threshold_expression >2sigma(I)
_cod_data_source_file ja038264jsi20030901_071441.cif
_cod_data_source_block furan
_cod_database_code 4114344

loop_
_symmetry_equiv_pos_as_xyz
'x, y, z'
'-x, y+1/2, -z+1/2'
'-x, -y, -z'
'x, -y-1/2, z-1/2'

loop_
_atom_site_label
_atom_site_type_symbol
_atom_site_fract_x
_atom_site_fract_y
_atom_site_fract_z
_atom_site_U_iso_or_equiv
_atom_site_adp_type
_atom_site_occupancy
_atom_site_symmetry_multiplicity
_atom_site_calc_flag
O1 O 0.23989(15) 0.53112(9) 0.8239(2) 0.0196(4) Uani 1 1 d
N1 N 0.5137(2) 0.34237(11) 0.3960(3) 0.0186(5) Uani 1 1 d
N2 N 0.3235(2) 0.40218(12) 0.6953(3) 0.0192(5) Uani 1 1 d
C1 C 0.6275(2) 0.37161(13) 0.3755(3) 0.0176(5) Uani 1 1 d
C2 C 0.6712(3) 0.42279(14) 0.5049(3) 0.0225(6) Uani 1 1 d
C3 C 0.5820(3) 0.42458(14) 0.6066(3) 0.0228(6) Uani 1 1 d
C4 C 0.4850(2) 0.37528(13) 0.5379(3) 0.0179(6) Uani 1 1 d
C5 C 0.3696(2) 0.35557(13) 0.5912(3) 0.0183(5) Uani 1 1 d
C6 C 0.2904(3) 0.29569(14) 0.5628(3) 0.0227(6) Uani 1 1 d
C7 C 0.1931(3) 0.30655(14) 0.6510(3) 0.0233(6) Uani 1 1 d
C8 C 0.2152(2) 0.37272(13) 0.7321(3) 0.0191(6) Uani 1 1 d
C9 C 0.1460(2) 0.41220(14) 0.8490(3) 0.0216(6) Uani 1 1 d
C10 C 0.1250(2) 0.49070(13) 0.7947(3) 0.0196(6) Uani 1 1 d
C11 C 0.0212(2) 0.53341(15) 0.7236(3) 0.0242(6) Uani 1 1 d
C12 C 0.0704(3) 0.60442(15) 0.7051(3) 0.0245(6) Uani 1 1 d
C13 C 0.2028(2) 0.60095(13) 0.7656(3) 0.0194(6) Uani 1 1 d
C14 C 0.3147(2) 0.65166(13) 0.7709(3) 0.0200(6) Uani 1 1 d
C15 C 0.2301(3) 0.40891(16) 1.0456(3) 0.0229(6) Uani 1 1 d
C16 C 0.0118(3) 0.37698(18) 0.8289(4) 0.0295(7) Uani 1 1 d
C17 C 0.4200(3) 0.64659(16) 0.9518(3) 0.0234(6) Uani 1 1 d
C18 C 0.2615(3) 0.72930(15) 0.7406(4) 0.0285(7) Uani 1 1 d
H2N H 0.356(3) 0.4473(16) 0.724(4) 0.031(8) Uiso 1 1 d
H2 H 0.745(3) 0.4535(15) 0.521(3) 0.028(7) Uiso 1 1 d
H3 H 0.589(2) 0.4551(14) 0.706(3) 0.021(7) Uiso 1 1 d
H6 H 0.300(2) 0.2569(15) 0.493(3) 0.023(7) Uiso 1 1 d
H7 H 0.121(3) 0.2736(15) 0.657(4) 0.036(8) Uiso 1 1 d
H11 H -0.070(3) 0.5185(14) 0.688(3) 0.029(7) Uiso 1 1 d
H12 H 0.024(3) 0.6471(16) 0.658(4) 0.038(8) Uiso 1 1 d
H15A H 0.315(3) 0.4275(14) 1.061(3) 0.023(7) Uiso 1 1 d
H15B H 0.191(3) 0.4350(16) 1.117(4) 0.036(8) Uiso 1 1 d
H15C H 0.240(3) 0.3613(17) 1.083(4) 0.034(8) Uiso 1 1 d
H16A H -0.045(3) 0.3762(14) 0.708(4) 0.026(7) Uiso 1 1 d
H16B H 0.027(2) 0.3276(16) 0.851(3) 0.025(7) Uiso 1 1 d
H16C H -0.031(3) 0.4001(16) 0.904(4) 0.037(8) Uiso 1 1 d
H17A H 0.491(3) 0.6802(15) 0.960(3) 0.030(7) Uiso 1 1 d
H17B H 0.378(2) 0.6573(14) 1.042(3) 0.025(7) Uiso 1 1 d
H17C H 0.455(3) 0.5967(16) 0.972(3) 0.028(7) Uiso 1 1 d
H18A H 0.220(3) 0.7404(15) 0.826(4) 0.029(7) Uiso 1 1 d
H18B H 0.196(3) 0.7341(15) 0.627(4) 0.029(8) Uiso 1 1 d
H18C H 0.337(3) 0.7629(16) 0.748(4) 0.039(8) Uiso 1 1 d
H1N H 0.462(3) 0.3080(16) 0.325(4) 0.038(9) Uiso 1 1 d

loop_
_atom_site_aniso_label
_atom_site_aniso_U_11
_atom_site_aniso_U_22
_atom_site_aniso_U_33
_atom_site_aniso_U_23
_atom_site_aniso_U_13
_atom_site_aniso_U_12
O1 0.0172(9) 0.0191(9) 0.0244(10) 0.0015(7) 0.0090(7) 0.0006(7)
N1 0.0228(11) 0.0167(11) 0.0180(11) -0.0023(9) 0.0084(9) -0.0020(9)
N2 0.0210(11) 0.0158(11) 0.0232(12) -0.0034(9) 0.0104(9) -0.0024(9)
C1 0.0211(12) 0.0172(13) 0.0164(13) 0.0011(10) 0.0083(10) 0.0015(10)
C2 0.0228(13) 0.0229(14) 0.0236(14) -0.0021(12) 0.0097(11) -0.0029(12)
C3 0.0283(14) 0.0233(14) 0.0191(14) -0.0051(12) 0.0106(11) -0.0011(12)
C4 0.0228(13) 0.0159(13) 0.0172(13) -0.0001(10) 0.0094(10) 0.0035(11)
C5 0.0214(13) 0.0197(13) 0.0139(12) -0.0004(11) 0.0056(10) 0.0044(11)
C6 0.0306(14) 0.0152(14) 0.0245(15) -0.0042(12) 0.0115(12) 0.0009(11)
C7 0.0237(13) 0.0190(14) 0.0282(15) 0.0004(12) 0.0092(12) -0.0027(11)
C8 0.0187(12) 0.0196(13) 0.0209(13) 0.0026(11) 0.0086(10) 0.0003(11)
C9 0.0235(13) 0.0216(14) 0.0231(14) 0.0001(11) 0.0123(11) -0.0013(11)
C10 0.0219(12) 0.0228(14) 0.0195(13) -0.0045(11) 0.0144(10) -0.0004(11)
C11 0.0177(13) 0.0304(15) 0.0270(15) -0.0049(12) 0.0102(11) -0.0003(12)
C12 0.0244(14) 0.0278(15) 0.0237(15) 0.0017(12) 0.0107(11) 0.0087(12)
C13 0.0286(14) 0.0167(13) 0.0166(13) 0.0015(11) 0.0126(11) 0.0062(11)
C14 0.0256(13) 0.0163(13) 0.0219(14) 0.0015(11) 0.0127(11) 0.0026(11)
C15 0.0263(15) 0.0235(16) 0.0223(14) 0.0000(12) 0.0122(12) 0.0024(13)
C16 0.0253(15) 0.0299(18) 0.0382(19) -0.0024(14) 0.0167(14) -0.0040(13)
C17 0.0287(15) 0.0235(15) 0.0191(14) -0.0038(12) 0.0090(12) -0.0032(13)
C18 0.0440(18) 0.0216(15) 0.0286(17) 0.0018(13) 0.0241(15) 0.0051(14)

loop_
_atom_type_symbol
_atom_type_description
_atom_type_scat_dispersion_real
_atom_type_scat_dispersion_imag
_atom_type_scat_source
C C 0.0033 0.0016 'International Tables Vol C Tables 4.2.6.8 and 6.1.1.4'
H H 0.0000 0.0000 'International Tables Vol C Tables 4.2.6.8 and 6.1.1.4'
N N 0.0061 0.0033 'International Tables Vol C Tables 4.2.6.8 and 6.1.1.4'
O O 0.0106 0.0060 'International Tables Vol C Tables 4.2.6.8 and 6.1.1.4'

loop_
_geom_angle_atom_site_label_1
_geom_angle_atom_site_label_2
_geom_angle_atom_site_label_3
_geom_angle
_geom_angle_site_symmetry_1
_geom_angle_site_symmetry_3
C13 O1 C10 107.18(18) . .
C1 N1 C4 109.5(2) . .
C1 N1 H1N 126.0(18) . .
C4 N1 H1N 124.4(18) . .
C5 N2 C8 110.3(2) . .
C5 N2 H2N 123.1(17) . .
C8 N2 H2N 126.4(17) . .
C2 C1 N1 107.3(2) . .
C2 C1 C14 129.8(2) . 3_666
N1 C1 C14 122.9(2) . 3_666
C1 C2 C3 107.9(2) . .
C1 C2 H2 126.7(16) . .
C3 C2 H2 125.3(16) . .
C4 C3 C2 108.1(2) . .
C4 C3 H3 126.1(15) . .
C2 C3 H3 125.8(15) . .
C3 C4 N1 107.2(2) . .
C3 C4 C5 130.7(2) . .
N1 C4 C5 122.1(2) . .
C6 C5 N2 107.1(2) . .
C6 C5 C4 133.1(2) . .
N2 C5 C4 119.7(2) . .
C5 C6 C7 107.8(2) . .
C5 C6 H6 123.6(16) . .
C7 C6 H6 128.6(16) . .
C8 C7 C6 108.0(2) . .
C8 C7 H7 123.9(16) . .
C6 C7 H7 128.2(16) . .
C7 C8 N2 106.9(2) . .
C7 C8 C9 131.7(2) . .
N2 C8 C9 121.4(2) . .
C10 C9 C8 109.99(19) . .
C10 C9 C16 108.9(2) . .
C8 C9 C16 109.5(2) . .
C10 C9 C15 108.5(2) . .
C8 C9 C15 110.7(2) . .
C16 C9 C15 109.2(2) . .
C11 C10 O1 109.1(2) . .
C11 C10 C9 136.1(2) . .
O1 C10 C9 114.8(2) . .
C10 C11 C12 107.6(2) . .
C10 C11 H11 125.9(16) . .
C12 C11 H11 126.5(16) . .
C13 C12 C11 107.1(2) . .
C13 C12 H12 123.3(17) . .
C11 C12 H12 129.6(17) . .
C12 C13 O1 109.0(2) . .
C12 C13 C14 135.5(2) . .
O1 C13 C14 115.2(2) . .
C13 C14 C1 107.2(2) . 3_666
C13 C14 C18 109.1(2) . .
C1 C14 C18 110.9(2) 3_666 .
C13 C14 C17 109.8(2) . .
C1 C14 C17 110.3(2) 3_666 .
C18 C14 C17 109.6(2) . .
C9 C15 H15A 111.4(16) . .
C9 C15 H15B 111.3(18) . .
H15A C15 H15B 109(2) . .
C9 C15 H15C 109.6(18) . .
H15A C15 H15C 107(2) . .
H15B C15 H15C 109(2) . .
C9 C16 H16A 113.4(16) . .
C9 C16 H16B 106.9(16) . .
H16A C16 H16B 101(2) . .
C9 C16 H16C 110.3(17) . .
H16A C16 H16C 111(2) . .
H16B C16 H16C 114(2) . .
C14 C17 H17A 111.2(16) . .
C14 C17 H17B 108.1(15) . .
H17A C17 H17B 110(2) . .
C14 C17 H17C 109.9(15) . .
H17A C17 H17C 110(2) . .
H17B C17 H17C 108(2) . .
C14 C18 H18A 108.9(17) . .
C14 C18 H18B 111.3(17) . .
H18A C18 H18B 107(2) . .
C14 C18 H18C 108.7(17) . .
H18A C18 H18C 111(2) . .
H18B C18 H18C 110(2) . .

loop_
_geom_bond_atom_site_label_1
_geom_bond_atom_site_label_2
_geom_bond_distance
_geom_bond_site_symmetry_2
O1 C13 1.385(3) .
O1 C10 1.388(3) .
N1 C1 1.375(3) .
N1 C4 1.388(3) .
N1 H1N 0.91(3) .
N2 C5 1.377(3) .
N2 C8 1.378(3) .
N2 H2N 0.90(3) .
C1 C2 1.369(4) .
C1 C14 1.525(3) 3_666
C2 C3 1.413(3) .
C2 H2 0.94(3) .
C3 C4 1.360(3) .
C3 H3 0.95(3) .
C4 C5 1.454(3) .
C5 C6 1.365(3) .
C6 C7 1.421(4) .
C6 H6 0.93(3) .
C7 C8 1.367(4) .
C7 H7 0.99(3) .
C8 C9 1.526(3) .
C9 C10 1.508(4) .
C9 C16 1.529(4) .
C9 C15 1.550(4) .
C10 C11 1.335(4) .
C11 C12 1.433(4) .
C11 H11 0.96(3) .
C12 C13 1.345(3) .
C12 H12 0.95(3) .
C13 C14 1.501(3) .
C14 C1 1.525(3) 3_666
C14 C18 1.532(4) .
C14 C17 1.537(4) .
C15 H15A 0.94(3) .
C15 H15B 0.93(3) .
C15 H15C 0.92(3) .
C16 H16A 0.97(3) .
C16 H16B 0.93(3) .
C16 H16C 0.95(3) .
C17 H17A 0.96(3) .
C17 H17B 0.97(3) .
C17 H17C 0.99(3) .
C18 H18A 0.93(3) .
C18 H18B 0.96(3) .
C18 H18C 1.00(3) .

loop_
_geom_hbond_atom_site_label_D
_geom_hbond_atom_site_label_H
_geom_hbond_atom_site_label_A
_geom_hbond_distance_DH
_geom_hbond_distance_HA
_geom_hbond_distance_DA
_geom_hbond_angle_DHA
N2 H2N O1 0.90(3) 2.26(3) 2.831(3) 120(2)

loop_
_geom_torsion_atom_site_label_1
_geom_torsion_atom_site_label_2
_geom_torsion_atom_site_label_3
_geom_torsion_atom_site_label_4
_geom_torsion
_geom_torsion_site_symmetry_1
_geom_torsion_site_symmetry_4
C4 N1 C1 C2 0.2(3) . .
C4 N1 C1 C14 -178.9(2) . 3_666
N1 C1 C2 C3 0.2(3) . .
C14 C1 C2 C3 179.2(2) 3_666 .
C1 C2 C3 C4 -0.5(3) . .
C2 C3 C4 N1 0.6(3) . .
C2 C3 C4 C5 -179.8(2) . .
C1 N1 C4 C3 -0.6(3) . .
C1 N1 C4 C5 179.8(2) . .
C8 N2 C5 C6 -0.5(3) . .
C8 N2 C5 C4 -179.2(2) . .
C3 C4 C5 C6 -159.0(3) . .
N1 C4 C5 C6 20.6(4) . .
C3 C4 C5 N2 19.3(4) . .
N1 C4 C5 N2 -161.1(2) . .
N2 C5 C6 C7 0.4(3) . .
C4 C5 C6 C7 178.9(3) . .
C5 C6 C7 C8 -0.3(3) . .
C6 C7 C8 N2 0.0(3) . .
C6 C7 C8 C9 -178.0(3) . .
C5 N2 C8 C7 0.3(3) . .
C5 N2 C8 C9 178.5(2) . .
C7 C8 C9 C10 -136.1(3) . .
N2 C8 C9 C10 46.2(3) . .
C7 C8 C9 C16 -16.4(4) . .
N2 C8 C9 C16 165.8(2) . .
C7 C8 C9 C15 104.1(3) . .
N2 C8 C9 C15 -73.7(3) . .
C13 O1 C10 C11 -0.7(3) . .
C13 O1 C10 C9 179.49(19) . .
C8 C9 C10 C11 113.9(3) . .
C16 C9 C10 C11 -6.1(4) . .
C15 C9 C10 C11 -124.9(3) . .
C8 C9 C10 O1 -66.4(3) . .
C16 C9 C10 O1 173.6(2) . .
C15 C9 C10 O1 54.9(3) . .
O1 C10 C11 C12 0.2(3) . .
C9 C10 C11 C12 180.0(3) . .
C10 C11 C12 C13 0.4(3) . .
C11 C12 C13 O1 -0.8(3) . .
C11 C12 C13 C14 173.5(3) . .
C10 O1 C13 C12 0.9(3) . .
C10 O1 C13 C14 -174.64(19) . .
C12 C13 C14 C1 -102.4(3) . 3_666
O1 C13 C14 C1 71.6(2) . 3_666
C12 C13 C14 C18 17.7(4) . .
O1 C13 C14 C18 -168.3(2) . .
C12 C13 C14 C17 137.8(3) . .
O1 C13 C14 C17 -48.2(3) . .
